data_7052254
loop_
_publ_author_name
'Deacon, Glen B.'
'Forsyth, Craig M.'
'Junk, Peter C.'
'Leary, Stuart G.'

_publ_section_title
;
 A rare earth alloy as a synthetic reagent: contrasting homometallic
 rare earth and heterobimetallic outcomes
;
_journal_issue 4
_journal_name_full 'New Journal of Chemistry'
_journal_page_first 592
_journal_paper_doi 10.1039/b600868b
_journal_volume 30
_journal_year 2006
_chemical_formula_sum 'C30 H24 La N9'
_chemical_formula_weight 649.49
_chemical_name_common ladpyabs
_chemical_name_systematic
;
tetrakis(2,2'-dipyridylamido)bis(mu-2,2'dipyridylamido)dilanthanum(III)
;
_space_group_IT_number 14
_symmetry_cell_setting monoclinic
_symmetry_space_group_name_Hall '-P 2yn'
_symmetry_space_group_name_H-M 'P 1 21/n 1'
_atom_sites_solution_hydrogens geom
_atom_sites_solution_primary direct
_atom_sites_solution_secondary difmap
_audit_creation_method SHELXL-97
_cell_angle_alpha 90.00
_cell_angle_beta 101.688(1)
_cell_angle_gamma 90.00
_cell_formula_units_Z 4
_cell_length_a 10.5878(1)
_cell_length_b 15.3676(2)
_cell_length_c 16.5439(2)
_cell_measurement_reflns_used 23117
_cell_measurement_temperature 123(2)
_cell_measurement_theta_max 28.14
_cell_measurement_theta_min 3.65
_cell_volume 2636.03(5)
_computing_cell_refinement DENZO-SMN
_computing_data_collection 'Nonius Collect'
_computing_data_reduction 'X -Seed'
_computing_molecular_graphics 'X-Seed / POV-Ray'
_computing_publication_material 'Microsoft Office 2000'
_computing_structure_refinement 'SHELXL-97 (Sheldrick, 1997)'
_computing_structure_solution 'SHELXS-97 (Sheldrick, 1990)'
_diffrn_ambient_temperature 123(2)
_diffrn_measured_fraction_theta_full 0.985
_diffrn_measured_fraction_theta_max 0.973
_diffrn_measurement_device_type 'Nonius Kappa CCD'
_diffrn_measurement_method 'psi and omega scans'
_diffrn_radiation_monochromator graphite
_diffrn_radiation_source 'fine-focus sealed tube'
_diffrn_radiation_type MoK\a
_diffrn_radiation_wavelength 0.71073
_diffrn_reflns_av_R_equivalents 0.0727
_diffrn_reflns_av_sigmaI/netI 0.0531
_diffrn_reflns_limit_h_max 14
_diffrn_reflns_limit_h_min -14
_diffrn_reflns_limit_k_max 20
_diffrn_reflns_limit_k_min -19
_diffrn_reflns_limit_l_max 21
_diffrn_reflns_limit_l_min -21
_diffrn_reflns_number 23117
_diffrn_reflns_theta_full 27.50
_diffrn_reflns_theta_max 28.14
_diffrn_reflns_theta_min 3.65
_diffrn_standards_number 0
_exptl_absorpt_coefficient_mu 1.660
_exptl_absorpt_correction_T_max 0.815
_exptl_absorpt_correction_T_min 0.745
_exptl_absorpt_correction_type empirical
_exptl_absorpt_process_details SORTAV
_exptl_crystal_colour yellow
_exptl_crystal_density_diffrn 1.637
_exptl_crystal_density_method 'not measured'
_exptl_crystal_description prismatic
_exptl_crystal_F_000 1296
_exptl_crystal_size_max 0.38
_exptl_crystal_size_mid 0.30
_exptl_crystal_size_min 0.30
_refine_diff_density_max 0.690
_refine_diff_density_min -0.730
_refine_diff_density_rms 0.126
_refine_ls_extinction_method none
_refine_ls_goodness_of_fit_ref 1.051
_refine_ls_hydrogen_treatment mixed
_refine_ls_matrix_type full
_refine_ls_number_parameters 361
_refine_ls_number_reflns 6260
_refine_ls_number_restraints 0
_refine_ls_restrained_S_all 1.051
_refine_ls_R_factor_all 0.0420
_refine_ls_R_factor_gt 0.0327
_refine_ls_shift/su_max 0.003
_refine_ls_shift/su_mean 0.000
_refine_ls_structure_factor_coef Fsqd
_refine_ls_weighting_details 'calc w=1/[\s^2^(Fo^2^)+(0.0510P)^2^+0.0000P] where P=(Fo^2^+2Fc^2^)/3'
_refine_ls_weighting_scheme calc
_refine_ls_wR_factor_gt 0.0851
_refine_ls_wR_factor_ref 0.0896
_reflns_number_gt 5308
_reflns_number_total 6260
_reflns_threshold_expression >2sigma(I)
_cod_data_source_file b600868b.txt
_cod_data_source_block C
_cod_original_cell_volume 2636.0(9)
_cod_original_sg_symbol_H-M P21/n
_cod_database_code 7052254

loop_
_symmetry_equiv_pos_as_xyz
'x, y, z'
'-x+1/2, y+1/2, -z+1/2'
'-x, -y, -z'
'x-1/2, -y-1/2, z-1/2'

loop_
_atom_site_label
_atom_site_type_symbol
_atom_site_fract_x
_atom_site_fract_y
_atom_site_fract_z
_atom_site_U_iso_or_equiv
_atom_site_adp_type
_atom_site_occupancy
_atom_site_symmetry_multiplicity
_atom_site_calc_flag
_atom_site_refinement_flags
_atom_site_disorder_assembly
_atom_site_disorder_group
La1 La 0.587891(13) 0.601489(9) 0.076220(9) 0.01163(7) Uani 1 1 d . . .
N1 N 0.57401(19) 0.42239(16) 0.06815(13) 0.0138(5) Uani 1 1 d . . .
N2 N 0.3828(2) 0.35499(14) 0.07298(13) 0.0150(5) Uani 1 1 d . . .
N3 N 0.7713(2) 0.48625(14) 0.07463(14) 0.0160(5) Uani 1 1 d . . .
N4 N 0.6129(2) 0.58526(14) 0.23096(14) 0.0149(5) Uani 1 1 d . . .
N5 N 0.4094(2) 0.56429(14) 0.15980(14) 0.0158(5) Uani 1 1 d . . .
N6 N 0.7020(2) 0.57827(16) 0.37577(15) 0.0228(5) Uani 1 1 d . . .
N7 N 0.6872(2) 0.74759(14) 0.10445(14) 0.0175(5) Uani 1 1 d . . .
N8 N 0.4793(2) 0.74961(14) 0.11231(14) 0.0172(5) Uani 1 1 d . . .
N9 N 0.8834(2) 0.71033(14) 0.08006(14) 0.0174(5) Uani 1 1 d . . .
C1 C 0.5003(2) 0.37771(16) 0.11609(16) 0.0123(5) Uani 1 1 d . . .
C2 C 0.5353(2) 0.36374(17) 0.20125(17) 0.0173(5) Uani 1 1 d . . .
H2 H 0.6186 0.3797 0.2308 0.021 Uiso 1 1 calc R . .
C3 C 0.4475(3) 0.32671(17) 0.24146(17) 0.0207(6) Uani 1 1 d . . .
H3 H 0.4689 0.3181 0.2995 0.025 Uiso 1 1 calc R . .
C4 C 0.3269(3) 0.30170(17) 0.19689(17) 0.0189(6) Uani 1 1 d . . .
H4 H 0.2656 0.2749 0.2235 0.023 Uiso 1 1 calc R . .
C5 C 0.2993(2) 0.31682(17) 0.11373(17) 0.0178(6) Uani 1 1 d . . .
H5 H 0.2172 0.2996 0.0831 0.021 Uiso 1 1 calc R . .
C6 C 0.7072(3) 0.41324(17) 0.08834(17) 0.0139(5) Uani 1 1 d . . .
C7 C 0.7740(3) 0.33686(17) 0.11730(17) 0.0190(6) Uani 1 1 d . . .
H7 H 0.7284 0.2862 0.1276 0.023 Uiso 1 1 calc R . .
C8 C 0.9066(3) 0.33649(18) 0.13054(18) 0.0216(6) Uani 1 1 d . . .
H8 H 0.9532 0.2853 0.1501 0.026 Uiso 1 1 calc R . .
C9 C 0.9728(3) 0.41158(18) 0.11513(19) 0.0217(6) Uani 1 1 d . . .
H9 H 1.0643 0.4123 0.1236 0.026 Uiso 1 1 calc R . .
C10 C 0.9017(2) 0.48399(18) 0.08746(18) 0.0202(6) Uani 1 1 d . . .
H10 H 0.9460 0.5351 0.0767 0.024 Uiso 1 1 calc R . .
C11 C 0.4858(3) 0.57770(16) 0.23598(16) 0.0145(5) Uani 1 1 d . . .
C12 C 0.4283(3) 0.58512(18) 0.30592(19) 0.0207(6) Uani 1 1 d . . .
H12 H 0.4801 0.5929 0.3594 0.025 Uiso 1 1 calc R . .
C13 C 0.2962(3) 0.58088(19) 0.2951(2) 0.0237(6) Uani 1 1 d . . .
H13 H 0.2569 0.5871 0.3416 0.028 Uiso 1 1 calc R . .
C14 C 0.2195(3) 0.56761(19) 0.21763(19) 0.0246(6) Uani 1 1 d . . .
H14 H 0.1283 0.5643 0.2100 0.030 Uiso 1 1 calc R . .
C15 C 0.2808(2) 0.55940(17) 0.15208(18) 0.0188(6) Uani 1 1 d . . .
H15 H 0.2295 0.5498 0.0987 0.023 Uiso 1 1 calc R . .
C16 C 0.7128(3) 0.59698(15) 0.29729(18) 0.0159(6) Uani 1 1 d . . .
C17 C 0.8316(3) 0.62746(17) 0.28041(18) 0.0195(6) Uani 1 1 d . . .
H17 H 0.8388 0.6405 0.2254 0.023 Uiso 1 1 calc R . .
C18 C 0.9361(3) 0.63787(18) 0.3443(2) 0.0256(7) Uani 1 1 d . . .
H18 H 1.0157 0.6587 0.3338 0.031 Uiso 1 1 calc R . .
C19 C 0.9244(3) 0.6176(2) 0.42446(19) 0.0302(8) Uani 1 1 d . . .
H19 H 0.9953 0.6236 0.4696 0.036 Uiso 1 1 calc R . .
C20 C 0.8072(3) 0.5888(2) 0.4356(2) 0.0292(7) Uani 1 1 d . . .
H20 H 0.7994 0.5751 0.4904 0.035 Uiso 1 1 calc R . .
C21 C 0.5899(2) 0.79677(16) 0.12283(16) 0.0162(5) Uani 1 1 d . . .
C22 C 0.5926(3) 0.88271(17) 0.15384(18) 0.0207(6) Uani 1 1 d . . .
H22 H 0.6698 0.9160 0.1624 0.025 Uiso 1 1 calc R . .
C23 C 0.4811(3) 0.91725(19) 0.17140(19) 0.0242(6) Uani 1 1 d . . .
H23 H 0.4811 0.9751 0.1916 0.029 Uiso 1 1 calc R . .
C24 C 0.3686(3) 0.86815(19) 0.15977(19) 0.0248(6) Uani 1 1 d . . .
H24 H 0.2913 0.8917 0.1715 0.030 Uiso 1 1 calc R . .
C25 C 0.3726(3) 0.78424(17) 0.13070(18) 0.0215(6) Uani 1 1 d . . .
H25 H 0.2966 0.7497 0.1235 0.026 Uiso 1 1 calc R . .
C26 C 0.7977(2) 0.77587(17) 0.08227(16) 0.0159(5) Uani 1 1 d . . .
C27 C 0.8229(3) 0.86109(18) 0.05758(18) 0.0223(6) Uani 1 1 d . . .
H27 H 0.7633 0.9068 0.0597 0.027 Uiso 1 1 calc R . .
C28 C 0.9357(3) 0.8767(2) 0.0303(2) 0.0285(7) Uani 1 1 d . . .
H28 H 0.9537 0.9336 0.0134 0.034 Uiso 1 1 calc R . .
C29 C 1.0224(3) 0.81079(19) 0.02749(18) 0.0253(6) Uani 1 1 d . . .
H29 H 1.1001 0.8208 0.0086 0.030 Uiso 1 1 calc R . .
C30 C 0.9915(3) 0.72918(19) 0.05332(17) 0.0224(6) Uani 1 1 d . . .
H30 H 1.0512 0.6833 0.0520 0.027 Uiso 1 1 calc R . .

loop_
_atom_site_aniso_label
_atom_site_aniso_U_11
_atom_site_aniso_U_22
_atom_site_aniso_U_33
_atom_site_aniso_U_23
_atom_site_aniso_U_13
_atom_site_aniso_U_12
La1 0.01305(9) 0.01117(10) 0.01068(10) -0.00084(5) 0.00244(7) -0.00175(5)
N1 0.0117(10) 0.0133(10) 0.0158(12) 0.0025(8) 0.0014(9) -0.0014(8)
N2 0.0169(11) 0.0159(11) 0.0124(11) 0.0009(9) 0.0031(9) -0.0019(9)
N3 0.0124(10) 0.0170(11) 0.0182(12) 0.0013(9) 0.0024(9) -0.0007(8)
N4 0.0158(11) 0.0174(11) 0.0116(12) -0.0013(9) 0.0028(9) -0.0020(9)
N5 0.0164(11) 0.0142(11) 0.0165(12) -0.0014(9) 0.0027(9) -0.0028(9)
N6 0.0272(13) 0.0267(12) 0.0131(12) -0.0018(10) 0.0010(10) 0.0021(11)
N7 0.0157(10) 0.0162(12) 0.0213(12) -0.0001(9) 0.0054(10) -0.0045(9)
N8 0.0169(11) 0.0134(11) 0.0213(13) 0.0000(9) 0.0036(10) -0.0022(8)
N9 0.0174(11) 0.0197(12) 0.0149(11) -0.0034(9) 0.0030(9) -0.0021(9)
C1 0.0136(12) 0.0087(11) 0.0141(13) 0.0005(10) 0.0019(10) 0.0013(9)
C2 0.0163(12) 0.0164(13) 0.0173(14) 0.0015(11) -0.0012(11) -0.0011(11)
C3 0.0248(14) 0.0240(15) 0.0128(13) 0.0057(11) 0.0023(11) 0.0054(11)
C4 0.0196(13) 0.0189(14) 0.0203(14) 0.0020(11) 0.0090(11) -0.0021(11)
C5 0.0124(11) 0.0206(14) 0.0213(14) -0.0013(11) 0.0055(11) -0.0026(10)
C6 0.0123(12) 0.0186(13) 0.0111(13) -0.0029(10) 0.0035(10) -0.0015(10)
C7 0.0199(13) 0.0135(13) 0.0241(15) 0.0015(11) 0.0053(12) 0.0008(10)
C8 0.0192(13) 0.0214(14) 0.0243(16) -0.0001(12) 0.0048(12) 0.0065(11)
C9 0.0118(12) 0.0251(15) 0.0284(17) -0.0081(12) 0.0045(12) 0.0025(10)
C10 0.0167(13) 0.0203(14) 0.0256(16) -0.0014(12) 0.0090(12) -0.0045(11)
C11 0.0195(13) 0.0098(11) 0.0145(13) 0.0010(10) 0.0043(11) -0.0012(10)
C12 0.0247(15) 0.0245(14) 0.0142(15) -0.0023(11) 0.0074(12) -0.0006(12)
C13 0.0259(15) 0.0249(14) 0.0241(16) -0.0047(13) 0.0142(13) -0.0022(12)
C14 0.0199(14) 0.0248(15) 0.0303(17) -0.0037(13) 0.0080(13) -0.0037(12)
C15 0.0185(13) 0.0160(13) 0.0214(15) -0.0024(11) 0.0026(11) -0.0030(11)
C16 0.0188(13) 0.0114(13) 0.0160(15) -0.0038(10) 0.0001(11) 0.0025(9)
C17 0.0206(13) 0.0159(13) 0.0215(15) 0.0003(12) 0.0031(12) -0.0001(11)
C18 0.0196(13) 0.0157(14) 0.0381(19) -0.0037(13) -0.0021(13) 0.0007(11)
C19 0.0293(17) 0.0303(17) 0.025(2) -0.0110(12) -0.0077(15) 0.0089(13)
C20 0.0363(18) 0.0350(17) 0.0130(15) -0.0032(12) -0.0033(14) 0.0111(14)
C21 0.0187(13) 0.0138(13) 0.0158(13) 0.0014(11) 0.0026(10) -0.0034(10)
C22 0.0278(15) 0.0173(13) 0.0180(15) -0.0019(11) 0.0065(13) -0.0080(11)
C23 0.0365(17) 0.0171(14) 0.0216(16) -0.0011(12) 0.0119(14) -0.0004(12)
C24 0.0290(15) 0.0215(15) 0.0277(17) 0.0048(13) 0.0148(14) 0.0059(12)
C25 0.0178(13) 0.0189(14) 0.0295(16) 0.0037(12) 0.0083(12) 0.0008(11)
C26 0.0149(12) 0.0190(13) 0.0133(13) -0.0038(10) 0.0012(10) -0.0049(10)
C27 0.0271(15) 0.0180(14) 0.0237(16) -0.0002(12) 0.0098(13) -0.0042(12)
C28 0.0341(17) 0.0250(15) 0.0289(18) -0.0013(13) 0.0120(15) -0.0138(14)
C29 0.0218(14) 0.0352(17) 0.0204(15) -0.0015(13) 0.0078(12) -0.0082(12)
C30 0.0190(13) 0.0318(16) 0.0166(14) -0.0061(12) 0.0041(11) -0.0006(12)

loop_
_atom_type_symbol
_atom_type_description
_atom_type_scat_dispersion_real
_atom_type_scat_dispersion_imag
_atom_type_scat_source
C C 0.0033 0.0016 'International Tables Vol C Tables 4.2.6.8 and 6.1.1.4'
H H 0.0000 0.0000 'International Tables Vol C Tables 4.2.6.8 and 6.1.1.4'
N N 0.0061 0.0033 'International Tables Vol C Tables 4.2.6.8 and 6.1.1.4'
La La -0.2871 2.4523 'International Tables Vol C Tables 4.2.6.8 and 6.1.1.4'

loop_
_geom_angle_atom_site_label_1
_geom_angle_atom_site_label_2
_geom_angle_atom_site_label_3
_geom_angle
_geom_angle_site_symmetry_1
_geom_angle_site_symmetry_3
_geom_angle_publ_flag
N7 La1 N4 86.87(7) . . ?
N7 La1 N5 114.91(7) . . ?
N4 La1 N5 51.98(7) . . ?
N7 La1 N3 108.96(7) . . ?
N4 La1 N3 91.01(7) . . ?
N5 La1 N3 118.09(7) . . ?
N7 La1 N2 79.69(7) . 3_665 ?
N4 La1 N2 164.54(7) . 3_665 ?
N5 La1 N2 141.60(7) . 3_665 ?
N3 La1 N2 86.23(7) . 3_665 ?
N7 La1 N1 117.61(7) . 3_665 ?
N4 La1 N1 143.91(7) . 3_665 ?
N5 La1 N1 92.35(7) . 3_665 ?
N3 La1 N1 103.89(7) . 3_665 ?
N2 La1 N1 51.15(6) 3_665 3_665 ?
N7 La1 N8 51.15(7) . . ?
N4 La1 N8 79.61(7) . . ?
N5 La1 N8 71.27(7) . . ?
N3 La1 N8 158.00(7) . . ?
N2 La1 N8 97.51(7) 3_665 . ?
N1 La1 N8 95.14(7) 3_665 . ?
N7 La1 N1 158.09(7) . . ?
N4 La1 N1 86.80(7) . . ?
N5 La1 N1 76.75(6) . . ?
N3 La1 N1 50.24(6) . . ?
N2 La1 N1 102.89(6) 3_665 . ?
N1 La1 N1 78.53(7) 3_665 . ?
N8 La1 N1 147.13(6) . . ?
N7 La1 C11 98.93(7) . . ?
N4 La1 C11 26.08(7) . . ?
N5 La1 C11 26.30(7) . . ?
N3 La1 C11 108.51(7) . . ?
N2 La1 C11 164.63(7) 3_665 . ?
N1 La1 C11 118.64(7) 3_665 . ?
N8 La1 C11 70.54(7) . . ?
N1 La1 C11 84.17(6) . . ?
N7 La1 C21 25.29(7) . . ?
N4 La1 C21 81.36(7) . . ?
N5 La1 C21 92.83(7) . . ?
N3 La1 C21 133.34(7) . . ?
N2 La1 C21 89.49(7) 3_665 . ?
N1 La1 C21 109.08(7) 3_665 . ?
N8 La1 C21 25.90(6) . . ?
N1 La1 C21 167.55(6) . . ?
C11 La1 C21 83.51(7) . . ?
N7 La1 La1 154.61(5) . 3_665 ?
N4 La1 La1 118.46(5) . 3_665 ?
N5 La1 La1 82.86(5) . 3_665 ?
N3 La1 La1 74.49(5) . 3_665 ?
N2 La1 La1 75.41(5) 3_665 3_665 ?
N1 La1 La1 40.04(5) 3_665 3_665 ?
N8 La1 La1 127.47(5) . 3_665 ?
N1 La1 La1 38.49(4) . 3_665 ?
C11 La1 La1 103.75(5) . 3_665 ?
C21 La1 La1 148.06(5) . 3_665 ?
C6 N1 C1 118.0(2) . . ?
C6 N1 La1 129.65(17) . 3_665 ?
C1 N1 La1 96.26(15) . 3_665 ?
C6 N1 La1 92.74(15) . . ?
C1 N1 La1 119.50(16) . . ?
La1 N1 La1 101.47(7) 3_665 . ?
C1 N2 C5 118.4(2) . . ?
C1 N2 La1 99.11(16) . 3_665 ?
C5 N2 La1 142.31(18) . 3_665 ?
C10 N3 C6 118.8(2) . . ?
C10 N3 La1 138.30(18) . . ?
C6 N3 La1 99.19(15) . . ?
C11 N4 C16 124.8(2) . . ?
C11 N4 La1 99.61(17) . . ?
C16 N4 La1 134.49(18) . . ?
C15 N5 C11 119.6(2) . . ?
C15 N5 La1 141.92(19) . . ?
C11 N5 La1 95.64(15) . . ?
C20 N6 C16 117.5(3) . . ?
C21 N7 C26 127.7(2) . . ?
C21 N7 La1 103.49(15) . . ?
C26 N7 La1 126.18(17) . . ?
C25 N8 C21 120.3(2) . . ?
C25 N8 La1 144.17(17) . . ?
C21 N8 La1 94.84(15) . . ?
C30 N9 C26 117.9(2) . . ?
N2 C1 C2 121.3(2) . . ?
N2 C1 N1 112.8(2) . . ?
C2 C1 N1 125.6(2) . . ?
C3 C2 C1 119.0(2) . . ?
C2 C3 C4 119.8(3) . . ?
C5 C4 C3 118.2(2) . . ?
N2 C5 C4 123.2(2) . . ?
N3 C6 N1 113.3(2) . . ?
N3 C6 C7 121.0(2) . . ?
N1 C6 C7 125.7(2) . . ?
C8 C7 C6 119.0(3) . . ?
C7 C8 C9 120.0(3) . . ?
C10 C9 C8 117.9(3) . . ?
N3 C10 C9 123.2(3) . . ?
N5 C11 N4 111.2(2) . . ?
N5 C11 C12 119.5(2) . . ?
N4 C11 C12 129.2(3) . . ?
N5 C11 La1 58.07(13) . . ?
N4 C11 La1 54.32(14) . . ?
C12 C11 La1 167.64(19) . . ?
C13 C12 C11 119.0(3) . . ?
C12 C13 C14 121.1(3) . . ?
C15 C14 C13 117.4(3) . . ?
N5 C15 C14 123.3(3) . . ?
N6 C16 N4 122.4(3) . . ?
N6 C16 C17 120.5(3) . . ?
N4 C16 C17 117.1(3) . . ?
C18 C17 C16 119.5(3) . . ?
C17 C18 C19 119.5(3) . . ?
C20 C19 C18 117.4(3) . . ?
N6 C20 C19 125.5(3) . . ?
N8 C21 N7 110.3(2) . . ?
N8 C21 C22 119.9(2) . . ?
N7 C21 C22 129.7(2) . . ?
N8 C21 La1 59.26(13) . . ?
N7 C21 La1 51.22(12) . . ?
C22 C21 La1 173.28(19) . . ?
C23 C22 C21 118.7(3) . . ?
C22 C23 C24 120.5(3) . . ?
C25 C24 C23 118.0(3) . . ?
N8 C25 C24 122.5(2) . . ?
N9 C26 N7 112.6(2) . . ?
N9 C26 C27 120.8(2) . . ?
N7 C26 C27 126.5(2) . . ?
C28 C27 C26 118.8(3) . . ?
C29 C28 C27 120.8(3) . . ?
C28 C29 C30 117.1(3) . . ?
N9 C30 C29 124.7(3) . . ?

loop_
_geom_bond_atom_site_label_1
_geom_bond_atom_site_label_2
_geom_bond_distance
_geom_bond_site_symmetry_2
_geom_bond_publ_flag
La1 N7 2.483(2) . ?
La1 N4 2.532(2) . ?
La1 N5 2.621(2) . ?
La1 N3 2.633(2) . ?
La1 N2 2.636(2) 3_665 ?
La1 N1 2.668(2) 3_665 ?
La1 N8 2.672(2) . ?
La1 N1 2.758(2) . ?
La1 C11 3.074(3) . ?
La1 C21 3.097(3) . ?
La1 La1 4.2015(8) 3_665 ?
N1 C6 1.389(3) . ?
N1 C1 1.400(3) . ?
N1 La1 2.668(2) 3_665 ?
N2 C1 1.349(3) . ?
N2 C5 1.350(3) . ?
N2 La1 2.636(2) 3_665 ?
N3 C10 1.353(3) . ?
N3 C6 1.354(3) . ?
N4 C11 1.370(3) . ?
N4 C16 1.373(4) . ?
N5 C15 1.343(3) . ?
N5 C11 1.368(3) . ?
N6 C20 1.341(4) . ?
N6 C16 1.357(4) . ?
N7 C21 1.361(3) . ?
N7 C26 1.366(3) . ?
N8 C25 1.339(3) . ?
N8 C21 1.358(3) . ?
N9 C30 1.340(3) . ?
N9 C26 1.361(3) . ?
C1 C2 1.399(4) . ?
C2 C3 1.371(4) . ?
C3 C4 1.393(4) . ?
C4 C5 1.367(4) . ?
C6 C7 1.404(4) . ?
C7 C8 1.377(4) . ?
C8 C9 1.400(4) . ?
C9 C10 1.370(4) . ?
C11 C12 1.417(4) . ?
C12 C13 1.374(4) . ?
C13 C14 1.387(4) . ?
C14 C15 1.378(4) . ?
C16 C17 1.422(4) . ?
C17 C18 1.376(4) . ?
C18 C19 1.391(4) . ?
C19 C20 1.366(5) . ?
C21 C22 1.415(4) . ?
C22 C23 1.378(4) . ?
C23 C24 1.390(4) . ?
C24 C25 1.380(4) . ?
C26 C27 1.413(4) . ?
C27 C28 1.381(4) . ?
C28 C29 1.374(4) . ?
C29 C30 1.385(4) . ?
